data_7038806
loop_
_publ_author_name
'Bortoluzzi, Marco'
'Ferretti, Eleonora'
'Marchetti, Fabio'
'Pampaloni, Guido'
'Zacchini, Stefano'

_publ_section_title
;
 Coordination complexes of niobium and tantalum pentahalides with a bulky
 NHC ligand.
;
_journal_issue 16
_journal_name_full 'Dalton transactions (Cambridge, England : 2003)'
_journal_page_first 6939
_journal_page_last 6948
_journal_paper_doi 10.1039/c6dt00533k
_journal_volume 45
_journal_year 2016
_chemical_formula_sum 'C27 H36 Br5 N2 Ta'
_chemical_formula_weight 969.08
_chemical_name_systematic
; 
 ? 
;
_space_group_IT_number 14
_symmetry_cell_setting monoclinic
_symmetry_space_group_name_Hall '-P 2yn'
_symmetry_space_group_name_H-M 'P 1 21/n 1'
_atom_sites_solution_hydrogens geom
_atom_sites_solution_primary direct
_atom_sites_solution_secondary difmap
_audit_creation_method SHELXL-97
_audit_update_record
;
2015-11-20 deposited with the CCDC.
2016-03-04 downloaded from the CCDC.
;
_cell_angle_alpha 90.00
_cell_angle_beta 105.018(3)
_cell_angle_gamma 90.00
_cell_formula_units_Z 4
_cell_length_a 10.232(3)
_cell_length_b 17.868(5)
_cell_length_c 17.892(5)
_cell_measurement_reflns_used 9861
_cell_measurement_temperature 100(2)
_cell_measurement_theta_max 27.0935
_cell_measurement_theta_min 2.2795
_cell_volume 3159.4(16)
_computing_cell_refinement 'APEX2 (Bruker AXS, 2006)'
_computing_data_collection 'APEX2 (Bruker AXS, 2006)'
_computing_data_reduction 'SAINT (Bruker AXS, 2004)'
_computing_molecular_graphics 'ORTEPII (Johnson, 1996)'
_computing_publication_material 'XCIF (Bruker AXS, 2001)'
_computing_structure_refinement 'SHELXL-97 (Sheldrick, 1997)'
_computing_structure_solution 'SHELXS-97 (Sheldrick, 1990)'
_diffrn_ambient_temperature 100(2)
_diffrn_measured_fraction_theta_full 1.000
_diffrn_measured_fraction_theta_max 1.000
_diffrn_measurement_device_type 'CCD area detector'
_diffrn_measurement_method 'phi and omega scans'
_diffrn_radiation_monochromator graphite
_diffrn_radiation_source 'fine-focus sealed tube'
_diffrn_radiation_type MoK\a
_diffrn_radiation_wavelength 0.71073
_diffrn_reflns_av_R_equivalents 0.0727
_diffrn_reflns_av_unetI/netI 0.0543
_diffrn_reflns_limit_h_max 12
_diffrn_reflns_limit_h_min -12
_diffrn_reflns_limit_k_max 22
_diffrn_reflns_limit_k_min -22
_diffrn_reflns_limit_l_max 22
_diffrn_reflns_limit_l_min -22
_diffrn_reflns_number 29725
_diffrn_reflns_theta_full 26.00
_diffrn_reflns_theta_max 26.00
_diffrn_reflns_theta_min 1.64
_exptl_absorpt_coefficient_mu 9.822
_exptl_absorpt_correction_T_max 0.3401
_exptl_absorpt_correction_T_min 0.2212
_exptl_absorpt_correction_type empirical
_exptl_absorpt_process_details
; 
 Data were corrected for Lorentz polarization and absorption
 effects (empirical absorption correction SADABS).
 R(int) =  0.1716 (selected reflections only, before parameter refinement)
 R(int) =  0.0808 (selected reflections only, after parameter refinement)
;
_exptl_crystal_colour bright-orange
_exptl_crystal_density_diffrn 2.037
_exptl_crystal_density_method 'not measured'
_exptl_crystal_description plate
_exptl_crystal_F_000 1840
_exptl_crystal_size_max 0.22
_exptl_crystal_size_mid 0.20
_exptl_crystal_size_min 0.14
_refine_diff_density_max 4.113
_refine_diff_density_min -1.987
_refine_diff_density_rms 0.239
_refine_ls_extinction_method none
_refine_ls_goodness_of_fit_ref 1.101
_refine_ls_hydrogen_treatment constr
_refine_ls_matrix_type full
_refine_ls_number_parameters 316
_refine_ls_number_reflns 6217
_refine_ls_number_restraints 0
_refine_ls_restrained_S_all 1.101
_refine_ls_R_factor_all 0.0766
_refine_ls_R_factor_gt 0.0581
_refine_ls_shift/su_max 0.001
_refine_ls_shift/su_mean 0.000
_refine_ls_structure_factor_coef Fsqd
_refine_ls_weighting_details 'calc w=1/[\s^2^(Fo^2^)+(0.0369P)^2^+69.7282P] where P=(Fo^2^+2Fc^2^)/3'
_refine_ls_weighting_scheme calc
_refine_ls_wR_factor_gt 0.1315
_refine_ls_wR_factor_ref 0.1413
_reflns_number_gt 5080
_reflns_number_total 6217
_reflns_threshold_expression >2sigma(I)
_cod_data_source_file c6dt00533k3.cif
_cod_data_source_block 3a
_cod_depositor_comments
;
The following automatic conversions were performed:

'_symmetry_cell_setting' value 'Monoclinic' changed to 'monoclinic'
according to
/usr/data/users/saulius/crontab/automatic-downloads/rss-feeds/RSC/lib/dictionaries/cif_core.dic
dictionary named 'cif_core.dic' version 2.4.2 from 2011-04-26.

Automatic conversion script
Id: cif_fix_values 4268 2015-11-12 08:31:59Z antanas 

 Adding full bibliography for 7038806--7038807.cif.
;
_cod_original_cell_volume 3159.3(14)
_cod_original_sg_symbol_H-M P2(1)/n
_cod_database_code 7038806

loop_
_symmetry_equiv_pos_as_xyz
'x, y, z'
'-x+1/2, y+1/2, -z+1/2'
'-x, -y, -z'
'x-1/2, -y-1/2, z-1/2'

loop_
_atom_site_label
_atom_site_type_symbol
_atom_site_fract_x
_atom_site_fract_y
_atom_site_fract_z
_atom_site_U_iso_or_equiv
_atom_site_adp_type
_atom_site_occupancy
_atom_site_symmetry_multiplicity
_atom_site_calc_flag
_atom_site_refinement_flags
Ta1 Ta 0.94866(4) 0.81240(2) 0.68759(2) 0.02137(13) Uani 1 1 d .
Br1 Br 1.03750(12) 0.89538(7) 0.80347(7) 0.0360(3) Uani 1 1 d .
Br2 Br 0.84011(16) 0.92326(8) 0.62085(8) 0.0500(4) Uani 1 1 d .
Br3 Br 1.14955(12) 0.83319(7) 0.63642(7) 0.0383(3) Uani 1 1 d .
Br4 Br 1.05987(11) 0.70535(6) 0.76401(6) 0.0273(2) Uani 1 1 d .
Br5 Br 0.73336(11) 0.77893(7) 0.71842(6) 0.0321(3) Uani 1 1 d .
N1 N 0.8848(8) 0.6614(5) 0.5669(4) 0.0189(17) Uani 1 1 d .
N2 N 0.7996(8) 0.7588(5) 0.5020(5) 0.0216(18) Uani 1 1 d .
C1 C 0.8720(10) 0.7361(6) 0.5755(5) 0.020(2) Uani 1 1 d .
C2 C 0.8238(12) 0.6393(7) 0.4913(6) 0.032(3) Uani 1 1 d .
H2 H 0.8195 0.5899 0.4712 0.039 Uiso 1 1 calc R
C3 C 0.7735(11) 0.6997(6) 0.4532(6) 0.029(2) Uani 1 1 d .
H3 H 0.7265 0.7017 0.3999 0.035 Uiso 1 1 calc R
C4 C 0.9509(9) 0.6032(5) 0.6186(5) 0.019(2) Uani 1 1 d .
C5 C 0.8724(12) 0.5613(6) 0.6575(6) 0.027(2) Uani 1 1 d .
C6 C 0.9329(14) 0.4975(7) 0.6975(6) 0.039(3) Uani 1 1 d .
H6 H 0.8831 0.4666 0.7235 0.047 Uiso 1 1 calc R
C7 C 1.0646(15) 0.4797(7) 0.6993(6) 0.045(4) Uani 1 1 d .
H7 H 1.1051 0.4369 0.7275 0.055 Uiso 1 1 calc R
C8 C 1.1376(13) 0.5216(7) 0.6619(6) 0.037(3) Uani 1 1 d .
H8 H 1.2283 0.5076 0.6645 0.044 Uiso 1 1 calc R
C9 C 1.0836(11) 0.5846(6) 0.6198(6) 0.027(2) Uani 1 1 d .
C10 C 0.7259(11) 0.5828(6) 0.6535(6) 0.028(2) Uani 1 1 d .
H10 H 0.7132 0.6362 0.6363 0.034 Uiso 1 1 calc R
C11 C 0.6259(12) 0.5354(8) 0.5934(7) 0.042(3) Uani 1 1 d .
H11A H 0.6470 0.5398 0.5432 0.063 Uiso 1 1 calc R
H11B H 0.5336 0.5531 0.5888 0.063 Uiso 1 1 calc R
H11C H 0.6333 0.4829 0.6098 0.063 Uiso 1 1 calc R
C12 C 0.6975(14) 0.5779(7) 0.7329(7) 0.044(3) Uani 1 1 d .
H12A H 0.6036 0.5927 0.7287 0.066 Uiso 1 1 calc R
H12B H 0.7588 0.6116 0.7690 0.066 Uiso 1 1 calc R
H12C H 0.7117 0.5264 0.7522 0.066 Uiso 1 1 calc R
C13 C 1.1664(11) 0.6305(7) 0.5774(7) 0.035(3) Uani 1 1 d .
H13 H 1.1155 0.6777 0.5594 0.042 Uiso 1 1 calc R
C14 C 1.3047(13) 0.6521(9) 0.6296(9) 0.056(4) Uani 1 1 d .
H14A H 1.3544 0.6816 0.5999 0.084 Uiso 1 1 calc R
H14B H 1.3560 0.6066 0.6490 0.084 Uiso 1 1 calc R
H14C H 1.2924 0.6817 0.6733 0.084 Uiso 1 1 calc R
C15 C 1.1829(16) 0.5878(9) 0.5051(8) 0.056(4) Uani 1 1 d .
H15A H 1.2362 0.6181 0.4781 0.085 Uiso 1 1 calc R
H15B H 1.0935 0.5779 0.4702 0.085 Uiso 1 1 calc R
H15C H 1.2295 0.5402 0.5210 0.085 Uiso 1 1 calc R
C16 C 0.7549(10) 0.8313(6) 0.4686(6) 0.022(2) Uani 1 1 d .
C17 C 0.6278(11) 0.8556(6) 0.4698(5) 0.026(2) Uani 1 1 d .
C18 C 0.5875(12) 0.9234(7) 0.4328(7) 0.038(3) Uani 1 1 d .
H18 H 0.5012 0.9435 0.4323 0.046 Uiso 1 1 calc R
C19 C 0.6717(15) 0.9625(7) 0.3965(6) 0.041(3) Uani 1 1 d .
H19 H 0.6423 1.0087 0.3716 0.050 Uiso 1 1 calc R
C20 C 0.7972(13) 0.9346(7) 0.3964(6) 0.037(3) Uani 1 1 d .
H20 H 0.8534 0.9617 0.3712 0.045 Uiso 1 1 calc R
C21 C 0.8416(11) 0.8685(6) 0.4321(6) 0.028(2) Uani 1 1 d .
C22 C 0.5345(11) 0.8118(7) 0.5075(7) 0.036(3) Uani 1 1 d .
H22 H 0.5899 0.7730 0.5419 0.043 Uiso 1 1 calc R
C23 C 0.4267(13) 0.7713(8) 0.4451(8) 0.047(3) Uani 1 1 d .
H23A H 0.3688 0.7416 0.4697 0.070 Uiso 1 1 calc R
H23B H 0.4710 0.7381 0.4155 0.070 Uiso 1 1 calc R
H23C H 0.3715 0.8082 0.4102 0.070 Uiso 1 1 calc R
C24 C 0.4695(12) 0.8618(8) 0.5573(7) 0.043(3) Uani 1 1 d .
H24A H 0.5404 0.8865 0.5970 0.064 Uiso 1 1 calc R
H24B H 0.4134 0.8311 0.5823 0.064 Uiso 1 1 calc R
H24C H 0.4129 0.8996 0.5245 0.064 Uiso 1 1 calc R
C25 C 0.9771(13) 0.8372(7) 0.4278(7) 0.038(3) Uani 1 1 d .
H25 H 1.0052 0.7987 0.4694 0.046 Uiso 1 1 calc R
C26 C 1.0880(14) 0.8955(9) 0.4400(8) 0.058(4) Uani 1 1 d .
H26A H 1.1726 0.8717 0.4368 0.087 Uiso 1 1 calc R
H26B H 1.1004 0.9185 0.4911 0.087 Uiso 1 1 calc R
H26C H 1.0627 0.9341 0.4000 0.087 Uiso 1 1 calc R
C27 C 0.9616(15) 0.7975(10) 0.3483(8) 0.058(4) Uani 1 1 d .
H27A H 1.0491 0.7768 0.3459 0.087 Uiso 1 1 calc R
H27B H 0.9306 0.8337 0.3063 0.087 Uiso 1 1 calc R
H27C H 0.8953 0.7569 0.3427 0.087 Uiso 1 1 calc R

loop_
_atom_site_aniso_label
_atom_site_aniso_U_11
_atom_site_aniso_U_22
_atom_site_aniso_U_33
_atom_site_aniso_U_23
_atom_site_aniso_U_13
_atom_site_aniso_U_12
Ta1 0.0219(2) 0.0216(2) 0.0207(2) -0.00005(17) 0.00565(15) -0.00145(17)
Br1 0.0395(6) 0.0272(6) 0.0336(6) -0.0082(5) -0.0045(5) 0.0039(5)
Br2 0.0722(10) 0.0373(8) 0.0364(7) 0.0021(6) 0.0067(6) 0.0029(7)
Br3 0.0345(6) 0.0414(7) 0.0450(7) -0.0013(5) 0.0210(5) -0.0086(5)
Br4 0.0321(6) 0.0257(6) 0.0215(5) -0.0021(4) 0.0022(4) 0.0031(4)
Br5 0.0284(6) 0.0372(7) 0.0353(6) 0.0006(5) 0.0167(5) 0.0016(5)
N1 0.020(4) 0.019(4) 0.017(4) 0.006(3) 0.005(3) 0.004(3)
N2 0.015(4) 0.030(5) 0.021(4) 0.005(4) 0.006(3) 0.001(3)
C1 0.025(5) 0.021(5) 0.020(5) 0.006(4) 0.015(4) 0.000(4)
C2 0.040(7) 0.030(6) 0.024(5) 0.001(5) 0.005(5) 0.000(5)
C3 0.036(6) 0.026(6) 0.024(5) -0.001(5) 0.004(4) -0.003(5)
C4 0.022(5) 0.019(5) 0.012(4) -0.002(4) 0.000(4) 0.004(4)
C5 0.042(6) 0.022(6) 0.018(5) -0.005(4) 0.008(4) 0.003(5)
C6 0.071(9) 0.022(6) 0.021(6) -0.006(5) 0.009(6) -0.001(6)
C7 0.075(10) 0.035(7) 0.017(5) -0.004(5) -0.006(6) 0.030(7)
C8 0.043(7) 0.038(7) 0.027(6) -0.009(5) 0.005(5) 0.018(6)
C9 0.028(5) 0.030(6) 0.018(5) -0.014(4) -0.003(4) 0.011(5)
C10 0.039(6) 0.021(6) 0.032(6) -0.006(5) 0.019(5) -0.005(5)
C11 0.038(7) 0.058(9) 0.034(6) -0.019(6) 0.016(5) -0.004(6)
C12 0.062(8) 0.039(7) 0.046(7) -0.019(6) 0.041(7) -0.013(6)
C13 0.027(6) 0.046(8) 0.032(6) -0.013(5) 0.011(5) 0.004(5)
C14 0.031(7) 0.073(11) 0.061(9) -0.035(8) 0.004(6) 0.005(7)
C15 0.071(10) 0.059(10) 0.052(8) -0.026(7) 0.037(8) -0.011(8)
C16 0.027(5) 0.020(5) 0.019(5) 0.005(4) 0.003(4) 0.000(4)
C17 0.028(5) 0.034(6) 0.014(5) -0.002(4) 0.001(4) 0.003(5)
C18 0.030(6) 0.042(8) 0.037(7) -0.011(6) 0.000(5) 0.016(5)
C19 0.077(10) 0.034(7) 0.009(5) -0.001(5) 0.005(5) 0.004(6)
C20 0.052(8) 0.036(7) 0.026(6) 0.002(5) 0.014(5) -0.004(6)
C21 0.031(6) 0.035(7) 0.019(5) 0.000(5) 0.008(4) -0.010(5)
C22 0.029(6) 0.044(7) 0.038(6) 0.000(6) 0.014(5) 0.002(5)
C23 0.036(7) 0.064(10) 0.045(7) -0.009(7) 0.019(6) -0.013(6)
C24 0.032(6) 0.063(9) 0.037(7) -0.007(6) 0.015(5) 0.012(6)
C25 0.046(7) 0.042(8) 0.032(6) 0.000(5) 0.019(5) -0.012(6)
C26 0.050(8) 0.073(11) 0.053(8) 0.016(8) 0.018(7) -0.027(8)
C27 0.049(8) 0.094(13) 0.039(7) -0.008(8) 0.026(6) -0.003(8)

loop_
_atom_type_symbol
_atom_type_description
_atom_type_scat_dispersion_real
_atom_type_scat_dispersion_imag
_atom_type_scat_source
C C 0.0033 0.0016 'International Tables Vol C Tables 4.2.6.8 and 6.1.1.4'
H H 0.0000 0.0000 'International Tables Vol C Tables 4.2.6.8 and 6.1.1.4'
N N 0.0061 0.0033 'International Tables Vol C Tables 4.2.6.8 and 6.1.1.4'
Br Br -0.2901 2.4595 'International Tables Vol C Tables 4.2.6.8 and 6.1.1.4'
Ta Ta -0.7052 6.5227 'International Tables Vol C Tables 4.2.6.8 and 6.1.1.4'

loop_
_geom_angle_atom_site_label_1
_geom_angle_atom_site_label_2
_geom_angle_atom_site_label_3
_geom_angle
C1 Ta1 Br2 92.5(2)
C1 Ta1 Br4 91.5(2)
Br2 Ta1 Br4 175.77(4)
C1 Ta1 Br5 86.1(2)
Br2 Ta1 Br5 89.23(5)
Br4 Ta1 Br5 89.91(4)
C1 Ta1 Br3 84.2(2)
Br2 Ta1 Br3 90.77(5)
Br4 Ta1 Br3 90.77(4)
Br5 Ta1 Br3 170.26(4)
C1 Ta1 Br1 177.5(2)
Br2 Ta1 Br1 86.91(5)
Br4 Ta1 Br1 89.07(4)
Br5 Ta1 Br1 96.36(4)
Br3 Ta1 Br1 93.37(5)
C1 N1 C2 111.0(8)
C1 N1 C4 133.1(8)
C2 N1 C4 115.9(8)
C3 N2 C1 110.6(9)
C3 N2 C16 116.3(8)
C1 N2 C16 133.1(9)
N1 C1 N2 102.8(8)
N1 C1 Ta1 129.8(7)
N2 C1 Ta1 127.4(7)
C3 C2 N1 106.8(10)
C3 C2 H2 126.6
N1 C2 H2 126.6
C2 C3 N2 108.8(10)
C2 C3 H3 125.6
N2 C3 H3 125.6
C9 C4 C5 123.0(10)
C9 C4 N1 118.4(9)
C5 C4 N1 118.0(9)
C6 C5 C4 116.8(11)
C6 C5 C10 121.6(11)
C4 C5 C10 121.5(9)
C7 C6 C5 119.9(12)
C7 C6 H6 120.0
C5 C6 H6 120.0
C8 C7 C6 121.6(11)
C8 C7 H7 119.2
C6 C7 H7 119.2
C7 C8 C9 121.6(11)
C7 C8 H8 119.2
C9 C8 H8 119.2
C8 C9 C4 116.9(11)
C8 C9 C13 121.0(10)
C4 C9 C13 122.1(10)
C12 C10 C5 111.4(10)
C12 C10 C11 111.6(9)
C5 C10 C11 111.2(9)
C12 C10 H10 107.5
C5 C10 H10 107.5
C11 C10 H10 107.5
C10 C11 H11A 109.5
C10 C11 H11B 109.5
H11A C11 H11B 109.5
C10 C11 H11C 109.5
H11A C11 H11C 109.5
H11B C11 H11C 109.5
C10 C12 H12A 109.5
C10 C12 H12B 109.5
H12A C12 H12B 109.5
C10 C12 H12C 109.5
H12A C12 H12C 109.5
H12B C12 H12C 109.5
C9 C13 C14 112.4(11)
C9 C13 C15 110.3(10)
C14 C13 C15 110.5(10)
C9 C13 H13 107.8
C14 C13 H13 107.8
C15 C13 H13 107.8
C13 C14 H14A 109.5
C13 C14 H14B 109.5
H14A C14 H14B 109.5
C13 C14 H14C 109.5
H14A C14 H14C 109.5
H14B C14 H14C 109.5
C13 C15 H15A 109.5
C13 C15 H15B 109.5
H15A C15 H15B 109.5
C13 C15 H15C 109.5
H15A C15 H15C 109.5
H15B C15 H15C 109.5
C17 C16 C21 125.0(10)
C17 C16 N2 118.3(9)
C21 C16 N2 116.5(9)
C16 C17 C18 115.6(10)
C16 C17 C22 123.3(10)
C18 C17 C22 121.1(10)
C17 C18 C19 120.9(11)
C17 C18 H18 119.5
C19 C18 H18 119.5
C20 C19 C18 120.6(11)
C20 C19 H19 119.7
C18 C19 H19 119.7
C21 C20 C19 120.6(11)
C21 C20 H20 119.7
C19 C20 H20 119.7
C20 C21 C16 117.1(11)
C20 C21 C25 119.6(10)
C16 C21 C25 123.2(10)
C17 C22 C24 112.1(11)
C17 C22 C23 109.6(10)
C24 C22 C23 111.1(10)
C17 C22 H22 108.0
C24 C22 H22 108.0
C23 C22 H22 108.0
C22 C23 H23A 109.5
C22 C23 H23B 109.5
H23A C23 H23B 109.5
C22 C23 H23C 109.5
H23A C23 H23C 109.5
H23B C23 H23C 109.5
C22 C24 H24A 109.5
C22 C24 H24B 109.5
H24A C24 H24B 109.5
C22 C24 H24C 109.5
H24A C24 H24C 109.5
H24B C24 H24C 109.5
C26 C25 C21 113.7(11)
C26 C25 C27 109.8(11)
C21 C25 C27 109.6(10)
C26 C25 H25 107.9
C21 C25 H25 107.9
C27 C25 H25 107.9
C25 C26 H26A 109.5
C25 C26 H26B 109.5
H26A C26 H26B 109.5
C25 C26 H26C 109.5
H26A C26 H26C 109.5
H26B C26 H26C 109.5
C25 C27 H27A 109.5
C25 C27 H27B 109.5
H27A C27 H27B 109.5
C25 C27 H27C 109.5
H27A C27 H27C 109.5
H27B C27 H27C 109.5

loop_
_geom_bond_atom_site_label_1
_geom_bond_atom_site_label_2
_geom_bond_distance
Ta1 C1 2.383(10)
Ta1 Br2 2.4281(15)
Ta1 Br4 2.4529(12)
Ta1 Br5 2.4788(12)
Ta1 Br3 2.4852(13)
Ta1 Br1 2.5193(13)
N1 C1 1.354(13)
N1 C2 1.392(13)
N1 C4 1.439(12)
N2 C3 1.352(14)
N2 C1 1.392(12)
N2 C16 1.450(13)
C2 C3 1.308(16)
C2 H2 0.9500
C3 H3 0.9500
C4 C9 1.393(14)
C4 C5 1.406(15)
C5 C6 1.403(16)
C5 C10 1.531(15)
C6 C7 1.376(19)
C6 H6 0.9500
C7 C8 1.351(19)
C7 H7 0.9500
C8 C9 1.386(16)
C8 H8 0.9500
C9 C13 1.516(17)
C10 C12 1.525(14)
C10 C11 1.534(16)
C10 H10 1.0000
C11 H11A 0.9800
C11 H11B 0.9800
C11 H11C 0.9800
C12 H12A 0.9800
C12 H12B 0.9800
C12 H12C 0.9800
C13 C14 1.528(16)
C13 C15 1.550(16)
C13 H13 1.0000
C14 H14A 0.9800
C14 H14B 0.9800
C14 H14C 0.9800
C15 H15A 0.9800
C15 H15B 0.9800
C15 H15C 0.9800
C16 C17 1.376(15)
C16 C21 1.398(14)
C17 C18 1.392(17)
C17 C22 1.521(16)
C18 C19 1.394(18)
C18 H18 0.9500
C19 C20 1.377(18)
C19 H19 0.9500
C20 C21 1.365(17)
C20 H20 0.9500
C21 C25 1.514(17)
C22 C24 1.531(16)
C22 C23 1.532(17)
C22 H22 1.0000
C23 H23A 0.9800
C23 H23B 0.9800
C23 H23C 0.9800
C24 H24A 0.9800
C24 H24B 0.9800
C24 H24C 0.9800
C25 C26 1.514(17)
C25 C27 1.562(17)
C25 H25 1.0000
C26 H26A 0.9800
C26 H26B 0.9800
C26 H26C 0.9800
C27 H27A 0.9800
C27 H27B 0.9800
C27 H27C 0.9800

loop_
_geom_torsion_atom_site_label_1
_geom_torsion_atom_site_label_2
_geom_torsion_atom_site_label_3
_geom_torsion_atom_site_label_4
_geom_torsion
C2 N1 C1 N2 0.4(10)
C4 N1 C1 N2 178.1(9)
C2 N1 C1 Ta1 179.4(7)
C4 N1 C1 Ta1 -2.8(15)
C3 N2 C1 N1 -0.7(10)
C16 N2 C1 N1 -177.2(9)
C3 N2 C1 Ta1 -179.8(7)
C16 N2 C1 Ta1 3.8(14)
Br2 Ta1 C1 N1 -175.2(8)
Br4 Ta1 C1 N1 3.6(8)
Br5 Ta1 C1 N1 -86.2(8)
Br3 Ta1 C1 N1 94.2(8)
Br1 Ta1 C1 N1 108(5)
Br2 Ta1 C1 N2 3.5(8)
Br4 Ta1 C1 N2 -177.6(7)
Br5 Ta1 C1 N2 92.6(8)
Br3 Ta1 C1 N2 -87.0(7)
Br1 Ta1 C1 N2 -74(6)
C1 N1 C2 C3 0.0(12)
C4 N1 C2 C3 -178.1(9)
N1 C2 C3 N2 -0.5(13)
C1 N2 C3 C2 0.8(12)
C16 N2 C3 C2 177.9(9)
C1 N1 C4 C9 -92.8(12)
C2 N1 C4 C9 84.8(11)
C1 N1 C4 C5 95.6(13)
C2 N1 C4 C5 -86.8(11)
C9 C4 C5 C6 -1.2(15)
N1 C4 C5 C6 170.0(9)
C9 C4 C5 C10 -178.9(9)
N1 C4 C5 C10 -7.7(14)
C4 C5 C6 C7 1.8(15)
C10 C5 C6 C7 179.5(10)
C5 C6 C7 C8 -1.3(17)
C6 C7 C8 C9 -0.1(18)
C7 C8 C9 C4 0.7(16)
C7 C8 C9 C13 -179.3(10)
C5 C4 C9 C8 -0.1(15)
N1 C4 C9 C8 -171.2(9)
C5 C4 C9 C13 -180.0(9)
N1 C4 C9 C13 8.8(14)
C6 C5 C10 C12 46.3(14)
C4 C5 C10 C12 -136.1(10)
C6 C5 C10 C11 -78.8(13)
C4 C5 C10 C11 98.8(12)
C8 C9 C13 C14 -51.1(14)
C4 C9 C13 C14 128.9(11)
C8 C9 C13 C15 72.7(14)
C4 C9 C13 C15 -107.4(12)
C3 N2 C16 C17 91.3(11)
C1 N2 C16 C17 -92.4(13)
C3 N2 C16 C21 -83.8(12)
C1 N2 C16 C21 92.5(12)
C21 C16 C17 C18 -1.6(16)
N2 C16 C17 C18 -176.3(9)
C21 C16 C17 C22 177.4(10)
N2 C16 C17 C22 2.8(15)
C16 C17 C18 C19 0.9(16)
C22 C17 C18 C19 -178.2(10)
C17 C18 C19 C20 0.0(17)
C18 C19 C20 C21 -0.3(18)
C19 C20 C21 C16 -0.4(16)
C19 C20 C21 C25 177.1(10)
C17 C16 C21 C20 1.4(16)
N2 C16 C21 C20 176.2(9)
C17 C16 C21 C25 -176.0(10)
N2 C16 C21 C25 -1.2(15)
C16 C17 C22 C24 134.4(11)
C18 C17 C22 C24 -46.6(14)
C16 C17 C22 C23 -101.7(13)
C18 C17 C22 C23 77.3(14)
C20 C21 C25 C26 43.2(15)
C16 C21 C25 C26 -139.5(11)
C20 C21 C25 C27 -80.1(14)
C16 C21 C25 C27 97.2(13)
